data_7130747
loop_
_publ_author_name
'Tang, Jie'
'Xiong, Hualin'
'Zhang, Guojie'
'tang, yongying'
'Yang, Hongwei'
'Cheng, Guangbin'

_publ_section_title
;
 An advanced primary explosive and secondary explosive based on
 zwitterionic pyrazole-triazole derivative
;
_journal_name_full 'Chemical Communications'
_journal_paper_doi 10.1039/D2CC04531A
_journal_year 2022
_chemical_formula_moiety '3(H2 O), 2(C5 H5 N9 O4)'
_chemical_formula_sum 'C10 H16 N18 O11'
_chemical_formula_weight 564.41
_space_group_crystal_system monoclinic
_space_group_IT_number 15
_space_group_name_Hall '-C 2yc'
_space_group_name_H-M_alt 'C 1 2/c 1'
_atom_sites_solution_hydrogens mixed
_atom_sites_solution_primary dual
_audit_creation_date 2022-07-19
_audit_creation_method
;
Olex2 1.2
(compiled 2018.05.29 svn.r3508 for OlexSys, GUI svn.r5506)
;
_audit_update_record
;
2022-07-19 deposited with the CCDC.	2022-09-20 downloaded from the CCDC.
;
_cell_angle_alpha 90
_cell_angle_beta 110.017(2)
_cell_angle_gamma 90
_cell_formula_units_Z 4
_cell_length_a 18.7708(11)
_cell_length_b 7.4519(4)
_cell_length_c 16.5460(10)
_cell_measurement_reflns_used 3260
_cell_measurement_temperature 100
_cell_measurement_theta_max 26.159
_cell_measurement_theta_min 2.309
_cell_volume 2174.6(2)
_computing_cell_refinement 'SAINT V8.38A (?, 2016)'
_computing_data_reduction 'SAINT V8.38A (?, 2016)'
_computing_molecular_graphics 'Olex2 (Dolomanov et al., 2009)'
_computing_publication_material 'Olex2 (Dolomanov et al., 2009)'
_computing_structure_refinement 'ShelXL (Sheldrick, 2015)'
_computing_structure_solution 'ShelXT (Sheldrick, 2015)'
_diffrn_ambient_temperature 100.0
_diffrn_measured_fraction_theta_full 0.999
_diffrn_measured_fraction_theta_max 1.000
_diffrn_measurement_device_type 'Bruker D8 VENTURE'
_diffrn_measurement_method '\f and \w scans'
_diffrn_radiation_type MoK\a
_diffrn_radiation_wavelength 0.71073
_diffrn_reflns_av_R_equivalents 0.0657
_diffrn_reflns_av_unetI/netI 0.0480
_diffrn_reflns_Laue_measured_fraction_full 0.999
_diffrn_reflns_Laue_measured_fraction_max 1.000
_diffrn_reflns_limit_h_max 23
_diffrn_reflns_limit_h_min -23
_diffrn_reflns_limit_k_max 9
_diffrn_reflns_limit_k_min -8
_diffrn_reflns_limit_l_max 20
_diffrn_reflns_limit_l_min -20
_diffrn_reflns_number 11710
_diffrn_reflns_point_group_measured_fraction_full 0.999
_diffrn_reflns_point_group_measured_fraction_max 1.000
_diffrn_reflns_theta_full 25.242
_diffrn_reflns_theta_max 26.196
_diffrn_reflns_theta_min 2.310
_diffrn_standards_number 0
_exptl_absorpt_coefficient_mu 0.154
_exptl_absorpt_correction_T_max 0.7453
_exptl_absorpt_correction_T_min 0.6198
_exptl_absorpt_correction_type multi-scan
_exptl_absorpt_process_details
'SADABS-2016/2 (Bruker,2016/2) was used for absorption correction. wR2(int) was 0.1276 before and 0.0678 after correction. The Ratio of minimum to maximum transmission is 0.8316. The \l/2 correction factor is Not present.'
_exptl_crystal_colour colourless
_exptl_crystal_colour_primary colourless
_exptl_crystal_density_diffrn 1.724
_exptl_crystal_description block
_exptl_crystal_F_000 1160
_exptl_crystal_size_max 0.08
_exptl_crystal_size_mid 0.07
_exptl_crystal_size_min 0.07
_refine_diff_density_max 0.289
_refine_diff_density_min -0.366
_refine_diff_density_rms 0.062
_refine_ls_extinction_method none
_refine_ls_goodness_of_fit_ref 1.046
_refine_ls_hydrogen_treatment mixed
_refine_ls_matrix_type full
_refine_ls_number_parameters 194
_refine_ls_number_reflns 2189
_refine_ls_number_restraints 2
_refine_ls_restrained_S_all 1.047
_refine_ls_R_factor_all 0.0678
_refine_ls_R_factor_gt 0.0443
_refine_ls_shift/su_max 0.000
_refine_ls_shift/su_mean 0.000
_refine_ls_structure_factor_coef Fsqd
_refine_ls_weighting_details 'w=1/[\s^2^(Fo^2^)+(0.0464P)^2^+2.7955P] where P=(Fo^2^+2Fc^2^)/3'
_refine_ls_weighting_scheme calc
_refine_ls_wR_factor_gt 0.0987
_refine_ls_wR_factor_ref 0.1115
_reflns_Friedel_coverage 0.000
_reflns_number_gt 1657
_reflns_number_total 2189
_reflns_threshold_expression 'I > 2\s(I)'
_cod_data_source_file d2cc04531a2.cif
_cod_data_source_block 22019410_0m
_cod_database_code 7130747
_shelx_shelxl_version_number 2018/3
_shelx_space_group_comment
;
The symmetry employed for this shelxl refinement is uniquely defined
by the following loop, which should always be used as a source of
symmetry information in preference to the above space-group names.
They are only intended as comments.
;
_shelx_estimated_absorpt_t_max 0.989
_shelx_estimated_absorpt_t_min 0.988
_olex2_refinement_description
;
1. Fixed Uiso
 At 1.2 times of:
  All N(H,H) groups
2. Restrained distances
 O5-H5A = O5-H5A_$1
 0.84 with sigma of 0.02
3.a Rotating group:
 N7(H7A,H7B)
3.b X=CH2 refined with riding coordinates:
 N8(H8A,H8B)
;
_olex2_submission_special_instructions 'No special instructions were received'

loop_
_space_group_symop_operation_xyz
'x, y, z'
'-x, y, -z+1/2'
'x+1/2, y+1/2, z'
'-x+1/2, y+1/2, -z+1/2'
'-x, -y, -z'
'x, -y, z-1/2'
'-x+1/2, -y+1/2, -z'
'x+1/2, -y+1/2, z-1/2'

loop_
_atom_site_label
_atom_site_type_symbol
_atom_site_fract_x
_atom_site_fract_y
_atom_site_fract_z
_atom_site_U_iso_or_equiv
_atom_site_adp_type
_atom_site_occupancy
_atom_site_site_symmetry_order
_atom_site_calc_flag
_atom_site_refinement_flags_posn
_atom_site_refinement_flags_adp
_atom_site_refinement_flags_occupancy
_atom_site_disorder_assembly
_atom_site_disorder_group
O5 O 0.500000 0.5395(4) 0.750000 0.0292(6) Uani 1 2 d DS T P . .
O1 O 0.11365(10) 0.5627(2) 0.38412(10) 0.0272(4) Uani 1 1 d . . . . .
O4 O 0.11005(10) 0.7770(2) 0.69686(10) 0.0304(4) Uani 1 1 d . . . . .
O3 O 0.03729(9) 0.6250(2) 0.58738(10) 0.0276(4) Uani 1 1 d . . . . .
O6 O 0.40094(10) 0.3318(3) 0.61990(11) 0.0282(4) Uani 1 1 d . . . . .
O2 O 0.06809(9) 0.7702(2) 0.44483(10) 0.0292(4) Uani 1 1 d . . . . .
N2 N 0.23633(10) 0.5481(2) 0.53376(11) 0.0191(4) Uani 1 1 d . . . . .
N6 N 0.33707(10) 0.6682(2) 0.80686(11) 0.0171(4) Uani 1 1 d . . . . .
N1 N 0.09935(11) 0.6824(3) 0.63298(12) 0.0209(4) Uani 1 1 d . . . . .
N3 N 0.27942(10) 0.5387(3) 0.61844(11) 0.0202(4) Uani 1 1 d . . . . .
N7 N 0.39064(10) 0.7657(3) 0.78353(12) 0.0210(4) Uani 1 1 d . . . . .
H7A H 0.419041 0.691242 0.766099 0.025 Uiso 1 1 d GR . . . .
H7B H 0.367300 0.840250 0.741306 0.025 Uiso 1 1 d GR . . . .
N4 N 0.23445(10) 0.5271(3) 0.80976(11) 0.0194(4) Uani 1 1 d . . . . .
N9 N 0.11221(10) 0.6469(3) 0.44704(12) 0.0204(4) Uani 1 1 d . . . . .
N5 N 0.28390(11) 0.5605(3) 0.89237(12) 0.0190(4) Uani 1 1 d . . . . .
N8 N 0.40525(11) 0.6989(3) 0.95519(11) 0.0228(5) Uani 1 1 d . . . . .
H8A H 0.407676 0.679273 1.008512 0.027 Uiso 1 1 calc R . . . .
H8B H 0.442684 0.754289 0.944957 0.027 Uiso 1 1 calc R . . . .
C1 C 0.34594(12) 0.6456(3) 0.89107(14) 0.0174(5) Uani 1 1 d . . . . .
C3 C 0.23707(12) 0.5906(3) 0.66571(13) 0.0176(5) Uani 1 1 d . . . . .
C2 C 0.26817(12) 0.5925(3) 0.75961(14) 0.0171(5) Uani 1 1 d . . . . .
C4 C 0.16437(12) 0.6330(3) 0.61081(13) 0.0167(5) Uani 1 1 d . . . . .
C5 C 0.16773(12) 0.6037(3) 0.52938(13) 0.0173(5) Uani 1 1 d . . . . .
H5 H 0.2735(15) 0.528(4) 0.9375(18) 0.035(8) Uiso 1 1 d . . . . .
H6A H 0.363(2) 0.391(5) 0.627(2) 0.057(10) Uiso 1 1 d . . . . .
H6B H 0.400(2) 0.220(6) 0.641(2) 0.090(14) Uiso 1 1 d . . . . .
H5A H 0.522(2) 0.473(5) 0.7952(18) 0.107(17) Uiso 1 1 d D . . . .

loop_
_atom_site_aniso_label
_atom_site_aniso_U_11
_atom_site_aniso_U_22
_atom_site_aniso_U_33
_atom_site_aniso_U_23
_atom_site_aniso_U_13
_atom_site_aniso_U_12
O5 0.0255(14) 0.0336(14) 0.0288(15) 0.000 0.0098(12) 0.000
O1 0.0317(10) 0.0340(10) 0.0159(8) -0.0024(7) 0.0081(7) -0.0017(8)
O4 0.0307(10) 0.0360(10) 0.0262(10) -0.0081(8) 0.0119(8) 0.0056(8)
O3 0.0154(9) 0.0381(10) 0.0269(9) 0.0005(8) 0.0041(7) 0.0018(7)
O6 0.0304(10) 0.0325(11) 0.0230(9) 0.0029(8) 0.0108(8) 0.0088(8)
O2 0.0247(9) 0.0344(10) 0.0264(9) 0.0057(7) 0.0060(7) 0.0104(8)
N2 0.0187(10) 0.0236(10) 0.0145(10) -0.0002(8) 0.0049(8) -0.0003(8)
N6 0.0151(9) 0.0212(10) 0.0152(9) 0.0007(7) 0.0055(8) -0.0009(8)
N1 0.0202(11) 0.0247(10) 0.0184(10) 0.0025(8) 0.0071(8) 0.0034(8)
N3 0.0185(10) 0.0261(10) 0.0156(10) 0.0005(8) 0.0051(8) 0.0010(8)
N7 0.0165(10) 0.0276(11) 0.0208(10) 0.0039(8) 0.0087(8) -0.0025(8)
N4 0.0176(10) 0.0260(10) 0.0141(9) -0.0018(8) 0.0047(8) -0.0028(8)
N9 0.0186(10) 0.0255(10) 0.0169(10) 0.0014(8) 0.0058(8) -0.0019(8)
N5 0.0189(10) 0.0246(10) 0.0129(10) -0.0004(8) 0.0047(8) -0.0033(8)
N8 0.0181(10) 0.0332(11) 0.0149(10) 0.0020(8) 0.0025(8) -0.0053(9)
C1 0.0171(12) 0.0174(11) 0.0176(11) 0.0013(9) 0.0060(9) 0.0018(9)
C3 0.0176(11) 0.0190(11) 0.0167(11) -0.0012(9) 0.0064(9) -0.0017(9)
C2 0.0166(11) 0.0172(11) 0.0173(11) -0.0011(9) 0.0054(9) 0.0003(9)
C4 0.0152(11) 0.0176(11) 0.0178(11) -0.0002(9) 0.0061(9) 0.0005(9)
C5 0.0161(11) 0.0192(11) 0.0157(11) 0.0003(9) 0.0044(9) -0.0011(9)

loop_
_atom_type_symbol
_atom_type_description
_atom_type_scat_dispersion_real
_atom_type_scat_dispersion_imag
_atom_type_scat_source
C C 0.0033 0.0016 'International Tables Vol C Tables 4.2.6.8 and 6.1.1.4'
H H 0.0000 0.0000 'International Tables Vol C Tables 4.2.6.8 and 6.1.1.4'
N N 0.0061 0.0033 'International Tables Vol C Tables 4.2.6.8 and 6.1.1.4'
O O 0.0106 0.0060 'International Tables Vol C Tables 4.2.6.8 and 6.1.1.4'

loop_
_geom_angle_atom_site_label_1
_geom_angle_atom_site_label_2
_geom_angle_atom_site_label_3
_geom_angle
_geom_angle_site_symmetry_1
_geom_angle_site_symmetry_3
_geom_angle_publ_flag
H5A O5 H5A 111(6) . 2_656 ?
H6A O6 H6B 108(3) . . ?
C5 N2 N3 107.19(17) . . ?
C1 N6 N7 120.10(17) . . ?
C1 N6 C2 107.01(17) . . ?
C2 N6 N7 132.72(17) . . ?
O4 N1 C4 117.60(19) . . ?
O3 N1 O4 124.75(19) . . ?
O3 N1 C4 117.64(18) . . ?
C3 N3 N2 108.80(18) . . ?
N6 N7 H7A 109.6 . . ?
N6 N7 H7B 109.7 . . ?
H7A N7 H7B 109.2 . . ?
C2 N4 N5 104.73(18) . . ?
O1 N9 O2 124.66(19) . . ?
O1 N9 C5 118.11(19) . . ?
O2 N9 C5 117.19(18) . . ?
N4 N5 H5 121.7(19) . . ?
C1 N5 N4 111.30(18) . . ?
C1 N5 H5 127.0(19) . . ?
H8A N8 H8B 120.0 . . ?
C1 N8 H8A 120.0 . . ?
C1 N8 H8B 120.0 . . ?
N5 C1 N6 105.96(18) . . ?
N8 C1 N6 124.5(2) . . ?
N8 C1 N5 129.5(2) . . ?
N3 C3 C2 121.3(2) . . ?
N3 C3 C4 109.11(18) . . ?
C4 C3 C2 129.58(19) . . ?
N6 C2 C3 124.15(19) . . ?
N4 C2 N6 110.99(19) . . ?
N4 C2 C3 124.8(2) . . ?
C3 C4 N1 128.31(19) . . ?
C5 C4 N1 127.79(19) . . ?
C5 C4 C3 103.75(18) . . ?
N2 C5 N9 119.63(18) . . ?
N2 C5 C4 111.14(19) . . ?
C4 C5 N9 128.69(19) . . ?

loop_
_geom_bond_atom_site_label_1
_geom_bond_atom_site_label_2
_geom_bond_distance
_geom_bond_site_symmetry_2
_geom_bond_publ_flag
O5 H5A 0.874(14) . ?
O5 H5A 0.874(14) 2_656 ?
O1 N9 1.223(2) . ?
O4 N1 1.228(2) . ?
O3 N1 1.228(2) . ?
O6 H6A 0.87(4) . ?
O6 H6B 0.91(5) . ?
O2 N9 1.229(2) . ?
N2 N3 1.359(2) . ?
N2 C5 1.331(3) . ?
N6 N7 1.398(2) . ?
N6 C1 1.356(3) . ?
N6 C2 1.382(3) . ?
N1 C4 1.437(3) . ?
N3 C3 1.349(3) . ?
N7 H7A 0.8832 . ?
N7 H7B 0.8829 . ?
N4 N5 1.387(3) . ?
N4 C2 1.298(3) . ?
N9 C5 1.440(3) . ?
N5 C1 1.333(3) . ?
N5 H5 0.87(3) . ?
N8 H8A 0.8800 . ?
N8 H8B 0.8800 . ?
N8 C1 1.309(3) . ?
C3 C2 1.461(3) . ?
C3 C4 1.392(3) . ?
C4 C5 1.388(3) . ?

loop_
_geom_hbond_atom_site_label_D
_geom_hbond_atom_site_label_H
_geom_hbond_atom_site_label_A
_geom_hbond_distance_DH
_geom_hbond_distance_HA
_geom_hbond_distance_DA
_geom_hbond_angle_DHA
_geom_hbond_site_symmetry_A
_geom_hbond_publ_flag
N7 H7A O5 0.88 1.98 2.853(2) 167.8 . yes
N8 H8A O6 0.88 1.89 2.764(2) 170.5 6_566 yes
N5 H5 N2 0.87(3) 2.03(3) 2.891(3) 173(3) 6_566 yes
O6 H6A N3 0.87(4) 1.89(4) 2.747(3) 168(3) . yes
O5 H5A O6 0.874(14) 1.95(2) 2.784(2) 160(4) 2_656 yes
